data_4061606
_journal_name_full Organometallics
_journal_paper_doi 10.1021/om050412m
_journal_year 2005
_chemical_formula_moiety 'C36 H33 Fe Mn O P2, 0.5(C8 H10)'
_chemical_formula_sum 'C40 H38 Fe Mn O P2'
_chemical_formula_weight 707.43
_space_group_IT_number 14
_symmetry_cell_setting monoclinic
_symmetry_space_group_name_Hall '-P 2yn'
_symmetry_space_group_name_H-M 'P 1 21/n 1'
_cell_angle_alpha 90.00
_cell_angle_beta 91.73(3)
_cell_angle_gamma 90.00
_cell_formula_units_Z 4
_cell_length_a 9.3554(11)
_cell_length_b 14.381(3)
_cell_length_c 25.319(4)
_cell_measurement_temperature 293(2)
_cell_volume 3404.9(10)
_diffrn_ambient_temperature 293(2)
_exptl_crystal_density_diffrn 1.380
_cod_original_sg_symbol_H-M 'P 21/n'
_cod_database_code 4061606

loop_
_symmetry_equiv_pos_as_xyz
'x, y, z'
'-x+1/2, y+1/2, -z+1/2'
'-x, -y, -z'
'x-1/2, -y-1/2, z-1/2'

loop_
_atom_site_label
_atom_site_type_symbol
_atom_site_fract_x
_atom_site_fract_y
_atom_site_fract_z
_atom_site_U_iso_or_equiv
_atom_site_adp_type
_atom_site_occupancy
_atom_site_symmetry_multiplicity
_atom_site_calc_flag
_atom_site_refinement_flags
_atom_site_disorder_assembly
_atom_site_disorder_group
Fe1 Fe 0.15255(7) 0.30025(4) 0.04611(2) 0.05545(17) Uani 1 1 d . . .
Mn1 Mn 0.44523(7) 0.45220(4) 0.12838(2) 0.05008(16) Uani 1 1 d . . .
P1 P 0.25207(12) 0.36964(6) 0.11922(4) 0.0500(3) Uani 1 1 d . . .
P2 P 0.38329(11) 0.53819(7) 0.19655(3) 0.0483(3) Uani 1 1 d . . .
O1 O 0.3597(4) 0.59187(19) 0.04941(11) 0.0827(10) Uani 1 1 d . . .
C1 C 0.3929(4) 0.5372(3) 0.08180(15) 0.0571(11) Uani 1 1 d . . .
C2 C 0.2890(5) 0.2523(2) 0.10637(13) 0.0510(10) Uani 1 1 d . . .
C3 C 0.1645(5) 0.1956(3) 0.10202(13) 0.0558(10) Uani 1 1 d . . .
C4 C 0.0388(5) 0.2516(3) 0.10736(14) 0.0566(11) Uani 1 1 d . . .
C5 C 0.0693(4) 0.3471(2) 0.11587(14) 0.0536(10) Uani 1 1 d . . .
H5 H -0.0042 0.3954 0.1177 0.064 Uiso 1 1 calc R . .
C6 C 0.1692(5) 0.0926(2) 0.09182(16) 0.0747(13) Uani 1 1 d . . .
H61 H 0.1704 0.0598 0.1249 0.112 Uiso 1 1 calc R . .
H62 H 0.2539 0.0777 0.0731 0.112 Uiso 1 1 calc R . .
H63 H 0.0863 0.0745 0.0710 0.112 Uiso 1 1 calc R . .
C7 C -0.1106(5) 0.2127(3) 0.10537(16) 0.0746(13) Uani 1 1 d . . .
H71 H -0.1440 0.2061 0.1407 0.112 Uiso 1 1 calc R . .
H72 H -0.1105 0.1530 0.0884 0.112 Uiso 1 1 calc R . .
H73 H -0.1728 0.2542 0.0858 0.112 Uiso 1 1 calc R . .
C8 C 0.4462(4) 0.2290(2) 0.10210(15) 0.0642(12) Uani 1 1 d . . .
H81 H 0.4651 0.2086 0.0665 0.077 Uiso 1 1 calc R . .
H82 H 0.4714 0.1788 0.1262 0.077 Uiso 1 1 calc R . .
C9 C 0.5366(4) 0.3149(3) 0.11563(15) 0.0539(10) Uani 1 1 d . . .
C10 C 0.5919(4) 0.3795(3) 0.07911(15) 0.0606(11) Uani 1 1 d . . .
H10 H 0.5859 0.3748 0.0405 0.073 Uiso 1 1 calc R . .
C11 C 0.6658(4) 0.4482(3) 0.10884(17) 0.0656(11) Uani 1 1 d . . .
H11 H 0.7197 0.5000 0.0941 0.079 Uiso 1 1 calc R . .
C12 C 0.6535(4) 0.4292(3) 0.16288(17) 0.0638(12) Uani 1 1 d . . .
H12 H 0.6980 0.4645 0.1921 0.077 Uiso 1 1 calc R . .
C13 C 0.5735(4) 0.3457(3) 0.16733(15) 0.0557(11) Uani 1 1 d . . .
H13 H 0.5511 0.3138 0.2003 0.067 Uiso 1 1 calc R . .
C14 C 0.2171(13) 0.2506(8) -0.0241(2) 0.125(3) Uani 1 1 d . . .
H14 H 0.2796 0.1970 -0.0296 0.151 Uiso 1 1 calc R . .
C15 C 0.0702(15) 0.2498(7) -0.0228(2) 0.134(4) Uani 1 1 d . . .
H15 H 0.0100 0.1942 -0.0264 0.161 Uiso 1 1 calc R . .
C16 C 0.0230(8) 0.3344(10) -0.0163(2) 0.130(3) Uani 1 1 d . . .
H16 H -0.0777 0.3528 -0.0146 0.156 Uiso 1 1 calc R . .
C17 C 0.1366(15) 0.3928(4) -0.01455(18) 0.110(2) Uani 1 1 d . . .
H17 H 0.1320 0.4606 -0.0109 0.132 Uiso 1 1 calc R . .
C18 C 0.2585(8) 0.3417(8) -0.01835(19) 0.1001(19) Uani 1 1 d . . .
H18 H 0.3565 0.3657 -0.0189 0.120 Uiso 1 1 calc R . .
C19 C 0.1936(4) 0.5680(2) 0.20509(15) 0.0496(10) Uani 1 1 d . . .
C20 C 0.1098(5) 0.5890(2) 0.16057(15) 0.0583(11) Uani 1 1 d . . .
H20 H 0.1489 0.5852 0.1273 0.070 Uiso 1 1 calc R . .
C21 C -0.0322(5) 0.6157(3) 0.16530(17) 0.0681(12) Uani 1 1 d . . .
H21 H -0.0870 0.6307 0.1352 0.082 Uiso 1 1 calc R . .
C22 C -0.0913(5) 0.6200(3) 0.2137(2) 0.0729(13) Uani 1 1 d . . .
H22 H -0.1866 0.6370 0.2166 0.087 Uiso 1 1 calc R . .
C23 C -0.0102(6) 0.5993(3) 0.25836(18) 0.0758(14) Uani 1 1 d . . .
H23 H -0.0505 0.6023 0.2914 0.091 Uiso 1 1 calc R . .
C24 C 0.1315(5) 0.5738(3) 0.25386(15) 0.0644(12) Uani 1 1 d . . .
H24 H 0.1860 0.5603 0.2842 0.077 Uiso 1 1 calc R . .
C25 C 0.4672(4) 0.6552(2) 0.20320(14) 0.0493(10) Uani 1 1 d . . .
C26 C 0.4434(4) 0.7130(3) 0.24608(14) 0.0630(11) Uani 1 1 d . . .
H26 H 0.3825 0.6940 0.2724 0.076 Uiso 1 1 calc R . .
C27 C 0.5100(5) 0.7986(3) 0.24960(16) 0.0710(13) Uani 1 1 d . . .
H27 H 0.4953 0.8365 0.2787 0.085 Uiso 1 1 calc R . .
C28 C 0.5967(5) 0.8276(3) 0.21103(18) 0.0712(13) Uani 1 1 d . . .
H28 H 0.6409 0.8854 0.2137 0.085 Uiso 1 1 calc R . .
C29 C 0.6194(5) 0.7723(3) 0.16815(17) 0.0686(13) Uani 1 1 d . . .
H29 H 0.6788 0.7928 0.1417 0.082 Uiso 1 1 calc R . .
C30 C 0.5544(4) 0.6860(3) 0.16381(14) 0.0571(11) Uani 1 1 d . . .
H30 H 0.5696 0.6489 0.1344 0.069 Uiso 1 1 calc R . .
C31 C 0.4320(5) 0.4825(3) 0.25966(14) 0.0539(11) Uani 1 1 d . . .
C32 C 0.5495(5) 0.5060(3) 0.29076(16) 0.0648(12) Uani 1 1 d . . .
H32 H 0.6041 0.5576 0.2822 0.078 Uiso 1 1 calc R . .
C33 C 0.5874(5) 0.4528(4) 0.33505(16) 0.0832(15) Uani 1 1 d . . .
H33 H 0.6669 0.4688 0.3560 0.100 Uiso 1 1 calc R . .
C34 C 0.5069(7) 0.3768(4) 0.34762(19) 0.0928(19) Uani 1 1 d . . .
H34 H 0.5324 0.3418 0.3773 0.111 Uiso 1 1 calc R . .
C35 C 0.3906(6) 0.3517(3) 0.3175(2) 0.0878(16) Uani 1 1 d . . .
H35 H 0.3363 0.3005 0.3268 0.105 Uiso 1 1 calc R . .
C36 C 0.3540(5) 0.4022(3) 0.27341(16) 0.0711(13) Uani 1 1 d . . .
H36 H 0.2765 0.3835 0.2521 0.085 Uiso 1 1 calc R . .
C37 C 0.6130(7) 0.0381(6) 0.0255(4) 0.122(2) Uani 1 1 d . . .
H37 H 0.6909 0.0641 0.0439 0.146 Uiso 1 1 calc R . .
C38 C 0.5786(9) 0.0710(4) -0.0236(4) 0.1041(19) Uani 1 1 d . . .
C39 C 0.5377(9) -0.0319(5) 0.0492(3) 0.115(2) Uani 1 1 d . . .
H39 H 0.5657 -0.0528 0.0828 0.138 Uiso 1 1 calc R . .
C40 C 0.6621(7) 0.1476(4) -0.0500(3) 0.167(3) Uani 1 1 d . . .
H401 H 0.6511 0.1418 -0.0877 0.251 Uiso 1 1 calc R . .
H402 H 0.7615 0.1424 -0.0399 0.251 Uiso 1 1 calc R . .
H403 H 0.6266 0.2070 -0.0392 0.251 Uiso 1 1 calc R . .

loop_
_atom_site_aniso_label
_atom_site_aniso_U_11
_atom_site_aniso_U_22
_atom_site_aniso_U_33
_atom_site_aniso_U_23
_atom_site_aniso_U_13
_atom_site_aniso_U_12
Fe1 0.0589(5) 0.0571(3) 0.0502(3) -0.0034(3) -0.0003(3) 0.0019(3)
Mn1 0.0499(5) 0.0513(3) 0.0491(3) 0.0018(3) 0.0031(3) 0.0023(3)
P1 0.0503(8) 0.0510(6) 0.0487(6) -0.0030(5) 0.0027(5) 0.0037(5)
P2 0.0481(8) 0.0504(6) 0.0464(5) 0.0021(5) -0.0003(5) 0.0007(5)
O1 0.098(3) 0.080(2) 0.070(2) 0.0271(16) 0.0002(17) 0.0088(18)
C1 0.054(3) 0.068(3) 0.049(2) -0.010(2) 0.010(2) -0.015(2)
C2 0.051(3) 0.051(2) 0.051(2) -0.0035(18) 0.003(2) 0.001(2)
C3 0.059(3) 0.063(3) 0.046(2) 0.006(2) 0.0009(19) -0.003(3)
C4 0.049(3) 0.061(3) 0.060(3) -0.0067(19) 0.004(2) 0.005(2)
C5 0.043(3) 0.051(2) 0.067(3) -0.0051(19) 0.001(2) 0.003(2)
C6 0.079(4) 0.049(3) 0.096(3) -0.002(2) 0.005(3) 0.001(2)
C7 0.055(4) 0.076(3) 0.094(3) -0.002(2) 0.007(2) -0.010(2)
C8 0.059(4) 0.054(3) 0.078(3) -0.002(2) -0.006(2) 0.012(2)
C9 0.041(3) 0.056(2) 0.065(3) -0.007(2) 0.000(2) 0.019(2)
C10 0.055(3) 0.076(3) 0.052(2) 0.000(2) 0.013(2) 0.008(2)
C11 0.049(3) 0.060(3) 0.088(3) 0.007(3) 0.014(2) 0.003(2)
C12 0.046(3) 0.072(3) 0.073(3) -0.004(2) 0.001(2) 0.004(2)
C13 0.047(3) 0.063(3) 0.057(3) 0.010(2) 0.006(2) 0.016(2)
C14 0.172(9) 0.153(8) 0.052(3) 0.002(4) 0.027(5) 0.094(7)
C15 0.230(12) 0.119(6) 0.052(3) -0.017(4) -0.017(6) -0.060(7)
C16 0.084(6) 0.223(10) 0.083(4) 0.028(6) -0.006(4) 0.010(7)
C17 0.194(9) 0.080(4) 0.056(3) 0.012(3) 0.005(5) 0.023(6)
C18 0.083(6) 0.160(6) 0.057(3) 0.017(4) -0.001(3) -0.021(5)
C19 0.046(3) 0.045(2) 0.058(2) -0.0002(18) -0.003(2) -0.0056(18)
C20 0.065(4) 0.058(2) 0.052(2) 0.0007(19) -0.005(2) -0.003(2)
C21 0.059(4) 0.073(3) 0.072(3) -0.001(2) -0.013(3) 0.003(3)
C22 0.049(4) 0.073(3) 0.096(4) -0.005(3) -0.010(3) 0.000(2)
C23 0.063(4) 0.091(3) 0.075(3) -0.012(3) 0.017(3) -0.001(3)
C24 0.054(4) 0.081(3) 0.057(3) -0.002(2) -0.007(2) 0.007(2)
C25 0.044(3) 0.052(2) 0.052(2) 0.0027(18) -0.0044(19) 0.0014(19)
C26 0.071(3) 0.058(3) 0.060(3) -0.004(2) 0.013(2) -0.008(2)
C27 0.083(4) 0.064(3) 0.066(3) -0.010(2) 0.006(3) -0.003(3)
C28 0.070(4) 0.058(3) 0.085(3) -0.002(2) -0.001(3) -0.015(2)
C29 0.065(4) 0.066(3) 0.075(3) 0.006(2) 0.006(2) -0.015(2)
C30 0.050(3) 0.064(3) 0.057(2) 0.002(2) 0.000(2) -0.003(2)
C31 0.056(3) 0.058(3) 0.048(2) 0.0001(18) 0.004(2) 0.007(2)
C32 0.062(4) 0.074(3) 0.058(3) 0.001(2) 0.002(2) 0.015(2)
C33 0.086(4) 0.111(4) 0.052(3) -0.002(3) -0.015(2) 0.044(4)
C34 0.129(6) 0.092(4) 0.058(3) 0.029(3) 0.018(3) 0.054(4)
C35 0.108(5) 0.070(3) 0.086(4) 0.025(3) 0.018(3) 0.019(3)
C36 0.083(4) 0.066(3) 0.066(3) 0.012(2) 0.009(3) 0.006(3)
C37 0.098(6) 0.091(5) 0.176(7) -0.047(5) -0.024(5) 0.005(5)
C38 0.086(6) 0.090(5) 0.137(6) -0.014(4) 0.018(4) 0.014(4)
C39 0.096(6) 0.089(5) 0.161(6) -0.030(5) -0.015(5) 0.016(4)
C40 0.122(7) 0.128(5) 0.254(9) 0.015(5) 0.033(6) -0.010(5)

loop_
_geom_bond_atom_site_label_1
_geom_bond_atom_site_label_2
_geom_bond_distance
_geom_bond_site_symmetry_2
_geom_bond_publ_flag
Fe1 C17 2.035(5) . ?
Fe1 C15 2.021(6) . ?
Fe1 C16 2.022(6) . ?
Fe1 C14 2.024(5) . ?
Fe1 C18 2.025(5) . ?
Fe1 C4 2.031(4) . ?
Fe1 C3 2.067(4) . ?
Fe1 C5 2.064(4) . ?
Fe1 C2 2.077(4) . ?
Fe1 P1 2.2770(12) . ?
Mn1 C1 1.758(5) . ?
Mn1 C11 2.138(4) . ?
Mn1 C12 2.136(4) . ?
Mn1 C10 2.153(4) . ?
Mn1 C13 2.165(4) . ?
Mn1 P1 2.1688(12) . ?
Mn1 C9 2.180(3) . ?
Mn1 P2 2.2146(11) . ?
P1 C5 1.740(4) . ?
P1 C2 1.755(3) . ?
P2 C31 1.832(4) . ?
P2 C19 1.844(4) . ?
P2 C25 1.862(4) . ?
O1 C1 1.171(4) . ?
C2 C3 1.423(5) . ?
C2 C8 1.516(5) . ?
C3 C4 1.435(5) . ?
C3 C6 1.505(5) . ?
C4 C5 1.418(4) . ?
C4 C7 1.506(5) . ?
C5 H5 0.9800 . ?
C6 H61 0.9600 . ?
C6 H62 0.9600 . ?
C6 H63 0.9600 . ?
C7 H71 0.9600 . ?
C7 H72 0.9600 . ?
C7 H73 0.9600 . ?
C8 C9 1.529(5) . ?
C8 H81 0.9700 . ?
C8 H82 0.9700 . ?
C9 C13 1.415(5) . ?
C9 C10 1.420(5) . ?
C10 C11 1.411(5) . ?
C10 H10 0.9800 . ?
C11 C12 1.403(5) . ?
C11 H11 0.9800 . ?
C12 C13 1.421(5) . ?
C12 H12 0.9800 . ?
C13 H13 0.9800 . ?
C14 C15 1.376(9) . ?
C14 C18 1.373(8) . ?
C14 H14 0.9800 . ?
C15 C16 1.307(8) . ?
C15 H15 0.9800 . ?
C16 C17 1.354(8) . ?
C16 H16 0.9800 . ?
C17 C18 1.362(8) . ?
C17 H17 0.9800 . ?
C18 H18 0.9800 . ?
C19 C20 1.387(5) . ?
C19 C24 1.383(5) . ?
C20 C21 1.392(5) . ?
C20 H20 0.9300 . ?
C21 C22 1.361(5) . ?
C21 H21 0.9300 . ?
C22 C23 1.375(6) . ?
C22 H22 0.9300 . ?
C23 C24 1.384(6) . ?
C23 H23 0.9300 . ?
C24 H24 0.9300 . ?
C25 C30 1.381(4) . ?
C25 C26 1.391(4) . ?
C26 C27 1.381(5) . ?
C26 H26 0.9300 . ?
C27 C28 1.354(5) . ?
C27 H27 0.9300 . ?
C28 C29 1.367(5) . ?
C28 H28 0.9300 . ?
C29 C30 1.385(5) . ?
C29 H29 0.9300 . ?
C30 H30 0.9300 . ?
C31 C32 1.375(5) . ?
C31 C36 1.416(5) . ?
C32 C33 1.394(5) . ?
C32 H32 0.9300 . ?
C33 C34 1.370(7) . ?
C33 H33 0.9300 . ?
C34 C35 1.359(7) . ?
C34 H34 0.9300 . ?
C35 C36 1.366(5) . ?
C35 H35 0.9300 . ?
C36 H36 0.9300 . ?
C37 C38 1.359(8) . ?
C37 C39 1.378(8) . ?
C37 H37 0.9300 . ?
C38 C39 1.370(8) 3_655 ?
C38 C40 1.518(7) . ?
C39 C38 1.370(8) 3_655 ?
C39 H39 0.9300 . ?
C40 H401 0.9600 . ?
C40 H402 0.9600 . ?
C40 H403 0.9600 . ?
